data_4311606
loop_
_publ_author_name
'Janusz Lewi\'nski'
'Pawe\/l Horeglad'
'Maciej Dranka'
'Iwona Justyniak'

_publ_contact_author
;
   Dr. Janusz Lewi\'nski,
   Department of Chemistry
   Warsaw University of Technology
   Noakowskiego 3,
   PL-00-664 Warszawa
   Poland
   e-mail: lewin@ch.pw.edu.pl
;
_publ_contact_author_email lewin@ch.pw.edu.pl
_publ_contact_author_fax '048 22 6607279'
_publ_contact_author_phone '048 22 6607315'
_publ_section_title
;
 Simple Generation of Cationic Aluminum Alkyls and Alkoxides Based on the
 Pendant Arm Tridentate Schiff Base
;
_journal_name_full 'Inorganic Chemistry'
_journal_page_first 5789
_journal_page_last 5791
_journal_paper_doi 10.1021/ic049337i
_journal_volume 43
_journal_year 2004
_chemical_formula_sum 'C53 H64 Al B N2 O5'
_chemical_formula_weight 846.9
_space_group_IT_number 2
_symmetry_cell_setting triclinic
_symmetry_space_group_name_Hall '-P 1'
_symmetry_space_group_name_H-M 'P -1'
_atom_sites_solution_hydrogens geom
_atom_sites_solution_primary direct
_atom_sites_solution_secondary difmap
_audit_creation_method SHELXL-97
_cell_angle_alpha 87.6130(10)
_cell_angle_beta 68.9840(10)
_cell_angle_gamma 88.8800(10)
_cell_formula_units_Z 2
_cell_length_a 12.2830(2)
_cell_length_b 12.6830(2)
_cell_length_c 15.1880(3)
_cell_measurement_temperature 150(2)
_cell_measurement_theta_max 27.48
_cell_measurement_theta_min 1.0
_cell_volume 2206.73(7)
_computing_cell_refinement 'Denzo & Scalepak (Otwinowski, Minor, 1997)'
_computing_data_collection 'Collect (Nonius B.V. 1998)'
_computing_data_reduction 'Denzo & Scalepak (Otwinowski, Minor, 1997)'
_computing_molecular_graphics
;
ORTEP III (Burnett, Johnson, 1996) 
;
_computing_publication_material
;
SHELXL-97 (Sheldrick, 1997) 
;
_computing_structure_refinement 'SHELXL-97 (Sheldrick, 1997)'
_computing_structure_solution 'SHELXS-97 (Sheldrick, 1990)'
_diffrn_ambient_temperature 150(2)
_diffrn_measured_fraction_theta_full 0.997
_diffrn_measured_fraction_theta_max 0.997
_diffrn_measurement_device '\k-geometry diffractometr'
_diffrn_measurement_device_type 'Nonius Kappa-CCD'
_diffrn_measurement_method 'area detector \f and \w scans'
_diffrn_measurement_specimen_support 'glass capillary'
_diffrn_radiation_monochromator graphite
_diffrn_radiation_source 'fine-focus sealed tube'
_diffrn_radiation_type MoK\a
_diffrn_radiation_wavelength 0.71073
_diffrn_reflns_av_R_equivalents 0.0304
_diffrn_reflns_av_sigmaI/netI 0.0458
_diffrn_reflns_limit_h_max 12
_diffrn_reflns_limit_h_min -12
_diffrn_reflns_limit_k_max 12
_diffrn_reflns_limit_k_min -12
_diffrn_reflns_limit_l_max 15
_diffrn_reflns_limit_l_min -15
_diffrn_reflns_number 9212
_diffrn_reflns_theta_full 20.82
_diffrn_reflns_theta_max 20.82
_diffrn_reflns_theta_min 2.40
_exptl_absorpt_coefficient_mu 0.050
_exptl_absorpt_correction_T_min 'Scalepak (Otwinowski, Minor, 1997)'
_exptl_absorpt_correction_type semi-empirical
_exptl_crystal_colour colorless
_exptl_crystal_density_diffrn 0.655
_exptl_crystal_density_method 'not measured'
_exptl_crystal_description prism
_exptl_crystal_F_000 466
_exptl_crystal_size_max 0.40
_exptl_crystal_size_mid 0.30
_exptl_crystal_size_min 0.25
_refine_diff_density_max 0.250
_refine_diff_density_min -0.259
_refine_diff_density_rms 0.033
_refine_ls_extinction_method none
_refine_ls_goodness_of_fit_ref 1.076
_refine_ls_hydrogen_treatment mixed
_refine_ls_matrix_type full
_refine_ls_number_parameters 536
_refine_ls_number_reflns 4622
_refine_ls_number_restraints 3
_refine_ls_restrained_S_all 1.076
_refine_ls_R_factor_all 0.0649
_refine_ls_R_factor_gt 0.0445
_refine_ls_shift/su_max 0.003
_refine_ls_shift/su_mean 0.000
_refine_ls_structure_factor_coef Fsqd
_refine_ls_weighting_details 'calc w=1/[\s^2^(Fo^2^)+(0.0297P)^2^+1.1564P] where P=(Fo^2^+2Fc^2^)/3'
_refine_ls_weighting_scheme calc
_refine_ls_wR_factor_gt 0.0853
_refine_ls_wR_factor_ref 0.0911
_reflns_number_gt 3695
_reflns_number_total 4622
_reflns_threshold_expression >2sigma(I)
_cod_data_source_file ic049337isi20040521_120620.cif
_cod_data_source_block comp[(SchNMe2)Al(OPh)(THF)2][BPh4](8)
_cod_depositor_comments
;
The following automatic conversions were performed:

data name '_diffrn_crystal_support' was replaced with
'_diffrn_measurement_specimen_support' as specified in the
replacement file 'data/replacement-values/replacement_tags.lst'.

Automatic conversion script
Id: cif_correct_tags 9268 2022-04-12 08:56:07Z antanas 
;
_cod_database_code 4311606

loop_
_symmetry_equiv_pos_as_xyz
'x, y, z'
'-x, -y, -z'

loop_
_atom_site_label
_atom_site_type_symbol
_atom_site_fract_x
_atom_site_fract_y
_atom_site_fract_z
_atom_site_U_iso_or_equiv
_atom_site_adp_type
_atom_site_occupancy
_atom_site_symmetry_multiplicity
_atom_site_calc_flag
_atom_site_refinement_flags
_atom_site_disorder_assembly
_atom_site_disorder_group
Al1 Al 0.36365(8) 0.72866(6) 0.22550(6) 0.0275(2) Uani 1 1 d . . .
O2 O 0.48250(18) 0.73821(13) 0.11243(12) 0.0281(5) Uani 1 1 d . . .
O3 O 0.39611(17) 0.88315(13) 0.24504(12) 0.0332(5) Uani 1 1 d . . .
O4 O 0.34597(16) 0.57481(13) 0.20301(12) 0.0313(5) Uani 1 1 d . . .
O1 O 0.24526(16) 0.76666(13) 0.19166(12) 0.0317(5) Uani 1 1 d . . .
N1 N 0.4732(2) 0.68270(16) 0.28914(15) 0.0288(6) Uani 1 1 d . . .
N2 N 0.2433(2) 0.71745(17) 0.36645(15) 0.0313(6) Uani 1 1 d . . .
C7 C 0.5946(3) 0.75684(19) 0.09356(19) 0.0273(7) Uani 1 1 d . . .
C38 C 0.2417(3) 0.3353(2) 0.56759(19) 0.0247(7) Uani 1 1 d . . .
C27 C 0.1301(3) 0.0569(2) 0.55408(19) 0.0315(8) Uani 1 1 d . . .
H27 H 0.1128 0.0650 0.4994 0.038 Uiso 1 1 calc R . .
C29 C 0.1025(3) -0.0406(2) 0.6990(2) 0.0346(8) Uani 1 1 d . . .
H29 H 0.0678 -0.0954 0.7419 0.042 Uiso 1 1 calc R . .
C1 C 0.2207(3) 0.8018(2) 0.1168(2) 0.0319(8) Uani 1 1 d . . .
C37 C 0.4583(3) 0.2836(2) 0.3608(2) 0.0303(7) Uani 1 1 d . . .
H37 H 0.4132 0.3305 0.3395 0.036 Uiso 1 1 calc R . .
C45 C 0.1955(2) 0.2556(2) 0.42355(18) 0.0261(7) Uani 1 1 d . . .
C30 C 0.1774(3) 0.0282(2) 0.7165(2) 0.0339(8) Uani 1 1 d . . .
H30 H 0.1945 0.0194 0.7712 0.041 Uiso 1 1 calc R . .
C39 C 0.3215(3) 0.4179(2) 0.55060(19) 0.0281(7) Uani 1 1 d . . .
H39 H 0.3907 0.4145 0.4989 0.034 Uiso 1 1 calc R . .
C13 C 0.5854(3) 0.6907(2) 0.2528(2) 0.0321(8) Uani 1 1 d . . .
H13 H 0.6277 0.6686 0.2902 0.039 Uiso 1 1 calc R . .
C26 C 0.2054(2) 0.1292(2) 0.56893(18) 0.0247(7) Uani 1 1 d . . .
C32 C 0.4017(2) 0.21841(19) 0.44103(18) 0.0251(7) Uani 1 1 d . . .
C12 C 0.6497(3) 0.7309(2) 0.15905(19) 0.0276(7) Uani 1 1 d . . .
C35 C 0.6468(3) 0.2125(2) 0.3411(2) 0.0334(8) Uani 1 1 d . . .
H35 H 0.7272 0.2115 0.3096 0.040 Uiso 1 1 calc R . .
C34 C 0.5951(3) 0.1445(2) 0.4180(2) 0.0310(8) Uani 1 1 d . . .
H34 H 0.6407 0.0961 0.4372 0.037 Uiso 1 1 calc R . .
C31 C 0.2271(2) 0.1104(2) 0.65256(19) 0.0297(7) Uani 1 1 d . . .
H31 H 0.2775 0.1554 0.6659 0.036 Uiso 1 1 calc R . .
C33 C 0.4755(3) 0.1483(2) 0.4663(2) 0.0279(7) Uani 1 1 d . . .
H33 H 0.4430 0.1021 0.5180 0.034 Uiso 1 1 calc R . .
C41 C 0.2007(3) 0.5127(2) 0.6836(2) 0.0409(9) Uani 1 1 d . . .
H41 H 0.1876 0.5707 0.7217 0.049 Uiso 1 1 calc R . .
C46 C 0.1176(2) 0.3377(2) 0.42755(19) 0.0296(7) Uani 1 1 d . . .
H46 H 0.1010 0.3846 0.4762 0.036 Uiso 1 1 calc R . .
C28 C 0.0799(3) -0.0265(2) 0.6166(2) 0.0354(8) Uani 1 1 d . . .
H28 H 0.0309 -0.0730 0.6030 0.042 Uiso 1 1 calc R . .
C40 C 0.3023(3) 0.5046(2) 0.6071(2) 0.0357(8) Uani 1 1 d . . .
H40 H 0.3583 0.5572 0.5931 0.043 Uiso 1 1 calc R . .
B1 B 0.2616(3) 0.2327(2) 0.4999(2) 0.0258(8) Uani 1 1 d . . .
C18 C 0.3841(3) 0.9614(2) 0.1746(2) 0.0416(9) Uani 1 1 d . . .
H18A H 0.3058 0.9907 0.1955 0.050 Uiso 1 1 calc R . .
H18B H 0.3997 0.9289 0.1145 0.050 Uiso 1 1 calc R . .
C42 C 0.1183(3) 0.4343(2) 0.7034(2) 0.0388(8) Uani 1 1 d . . .
H42 H 0.0487 0.4394 0.7547 0.047 Uiso 1 1 calc R . .
C47 C 0.0634(3) 0.3528(2) 0.3618(2) 0.0384(8) Uani 1 1 d . . .
H47 H 0.0112 0.4085 0.3677 0.046 Uiso 1 1 calc R . .
C8 C 0.6619(3) 0.8025(2) 0.0059(2) 0.0348(8) Uani 1 1 d . . .
H8 H 0.6276 0.8195 -0.0384 0.042 Uiso 1 1 calc R . .
C48 C 0.0861(3) 0.2865(2) 0.2882(2) 0.0410(8) Uani 1 1 d . . .
H48 H 0.0503 0.2969 0.2440 0.049 Uiso 1 1 calc R . .
C43 C 0.1397(3) 0.3476(2) 0.6463(2) 0.0338(8) Uani 1 1 d . . .
H43 H 0.0834 0.2952 0.6613 0.041 Uiso 1 1 calc R . .
C49 C 0.1631(3) 0.2041(2) 0.2813(2) 0.0412(8) Uani 1 1 d . . .
H49 H 0.1797 0.1581 0.2320 0.049 Uiso 1 1 calc R . .
C21 C 0.4591(3) 0.9347(2) 0.2963(2) 0.0410(9) Uani 1 1 d . . .
H21A H 0.5000 0.8832 0.3222 0.049 Uiso 1 1 calc R . .
H21B H 0.4062 0.9748 0.3473 0.049 Uiso 1 1 calc R . .
C19 C 0.4726(3) 1.0470(2) 0.1650(2) 0.0399(8) Uani 1 1 d . . .
H19A H 0.4337 1.1128 0.1889 0.048 Uiso 1 1 calc R . .
H19B H 0.5223 1.0587 0.0995 0.048 Uiso 1 1 calc R . .
C11 C 0.7690(3) 0.7499(2) 0.1343(2) 0.0415(8) Uani 1 1 d . . .
H11 H 0.8056 0.7313 0.1768 0.050 Uiso 1 1 calc R . .
C50 C 0.2156(3) 0.1896(2) 0.3474(2) 0.0348(8) Uani 1 1 d . . .
H50 H 0.2669 0.1331 0.3412 0.042 Uiso 1 1 calc R . .
C15 C 0.3113(3) 0.7137(2) 0.4304(2) 0.0380(8) Uani 1 1 d . . .
H15A H 0.2638 0.6843 0.4919 0.046 Uiso 1 1 calc R . .
H15B H 0.3338 0.7845 0.4385 0.046 Uiso 1 1 calc R . .
C16 C 0.1703(3) 0.6206(2) 0.3855(2) 0.0428(8) Uani 1 1 d . . .
H16A H 0.2197 0.5593 0.3747 0.064 Uiso 1 1 calc R . .
H16B H 0.1267 0.6215 0.3441 0.064 Uiso 1 1 calc R . .
H16C H 0.1174 0.6188 0.4499 0.064 Uiso 1 1 calc R . .
C20 C 0.5435(3) 1.0061(2) 0.2235(2) 0.0445(9) Uani 1 1 d . . .
H20A H 0.6119 0.9675 0.1853 0.053 Uiso 1 1 calc R . .
H20B H 0.5676 1.0634 0.2527 0.053 Uiso 1 1 calc R . .
C36 C 0.5773(3) 0.2817(2) 0.3121(2) 0.0336(8) Uani 1 1 d . . .
H36 H 0.6104 0.3269 0.2598 0.040 Uiso 1 1 calc R . .
C23 C 0.3197(3) 0.4561(2) 0.0968(2) 0.0488(9) Uani 1 1 d . . .
H23A H 0.3575 0.4917 0.0359 0.059 Uiso 1 1 calc R . .
H23B H 0.2675 0.4027 0.0909 0.059 Uiso 1 1 calc R . .
C9 C 0.7776(3) 0.8223(3) -0.0150(2) 0.0491(9) Uani 1 1 d . . .
H9 H 0.8206 0.8544 -0.0730 0.059 Uiso 1 1 calc R . .
C22 C 0.2565(3) 0.5326(2) 0.1706(2) 0.0421(8) Uani 1 1 d . . .
H22A H 0.2216 0.5888 0.1442 0.051 Uiso 1 1 calc R . .
H22B H 0.1956 0.4973 0.2224 0.051 Uiso 1 1 calc R . .
C25 C 0.4461(3) 0.5022(2) 0.1759(2) 0.0420(8) Uani 1 1 d . . .
H25A H 0.4655 0.4802 0.2305 0.050 Uiso 1 1 calc R . .
H25B H 0.5138 0.5358 0.1292 0.050 Uiso 1 1 calc R . .
C2 C 0.2850(3) 0.7746(2) 0.0255(2) 0.0412(8) Uani 1 1 d . . .
H2 H 0.3497 0.7306 0.0141 0.049 Uiso 1 1 calc R . .
C14 C 0.4185(3) 0.6465(2) 0.38832(19) 0.0390(8) Uani 1 1 d . . .
H14A H 0.4718 0.6546 0.4217 0.047 Uiso 1 1 calc R . .
H14B H 0.3974 0.5726 0.3924 0.047 Uiso 1 1 calc R . .
C3 C 0.2537(3) 0.8126(3) -0.0499(2) 0.0525(10) Uani 1 1 d . . .
H3 H 0.2966 0.7929 -0.1110 0.063 Uiso 1 1 calc R . .
C6 C 0.1249(3) 0.8689(2) 0.1320(2) 0.0407(8) Uani 1 1 d . . .
H6 H 0.0804 0.8881 0.1930 0.049 Uiso 1 1 calc R . .
C4 C 0.1593(3) 0.8792(3) -0.0336(3) 0.0532(10) Uani 1 1 d . . .
H4 H 0.1385 0.9053 -0.0835 0.064 Uiso 1 1 calc R . .
C17 C 0.1599(3) 0.8082(2) 0.3929(2) 0.0443(9) Uani 1 1 d . . .
H17A H 0.1111 0.8002 0.4582 0.066 Uiso 1 1 calc R . .
H17B H 0.1123 0.8099 0.3547 0.066 Uiso 1 1 calc R . .
H17C H 0.2027 0.8729 0.3828 0.066 Uiso 1 1 calc R . .
C5 C 0.0962(3) 0.9066(3) 0.0571(3) 0.0527(10) Uani 1 1 d . . .
H5 H 0.0325 0.9518 0.0680 0.063 Uiso 1 1 calc R . .
C24 C 0.4082(3) 0.4088(2) 0.1354(2) 0.0548(10) Uani 1 1 d . . .
H24A H 0.4736 0.3784 0.0857 0.066 Uiso 1 1 calc R . .
H24B H 0.3731 0.3547 0.1840 0.066 Uiso 1 1 calc R . .
C10 C 0.8324(3) 0.7956(3) 0.0485(2) 0.0548(10) Uani 1 1 d . . .
H10 H 0.9115 0.8086 0.0327 0.066 Uiso 1 1 calc R . .
O61 O 0.9531(7) 0.5325(6) 0.9236(5) 0.117(2) Uiso 0.50 1 d P A -1
C61 C 1.0486(12) 0.5944(10) 0.9277(9) 0.131(4) Uiso 0.50 1 d PD A -1
H61A H 1.0213 0.6612 0.9568 0.158 Uiso 0.50 1 calc PR A -1
H61B H 1.1067 0.6075 0.8654 0.158 Uiso 0.50 1 calc PR A -1
C62 C 1.0969(13) 0.5238(11) 0.9885(10) 0.176(7) Uiso 0.50 1 d PD A -1
H62A H 1.1620 0.4824 0.9491 0.211 Uiso 0.50 1 calc PR A -1
H62B H 1.1237 0.5661 1.0284 0.211 Uiso 0.50 1 calc PR A -1
C63 C 0.9986(12) 0.4517(13) 1.0486(8) 0.161(7) Uiso 0.50 1 d PD A -1
H63A H 0.9447 0.4863 1.1030 0.194 Uiso 0.50 1 calc PR A -1
H63B H 1.0270 0.3865 1.0685 0.194 Uiso 0.50 1 calc PR A -1
C64 C 0.9469(8) 0.4355(6) 0.9731(6) 0.072(2) Uiso 0.50 1 d PD A -1
H64A H 0.9907 0.3820 0.9305 0.086 Uiso 0.50 1 calc PR A -1
H64B H 0.8665 0.4128 1.0018 0.086 Uiso 0.50 1 calc PR A -1

loop_
_atom_site_aniso_label
_atom_site_aniso_U_11
_atom_site_aniso_U_22
_atom_site_aniso_U_33
_atom_site_aniso_U_23
_atom_site_aniso_U_13
_atom_site_aniso_U_12
Al1 0.0311(6) 0.0255(5) 0.0285(5) 0.0002(4) -0.0140(5) 0.0015(4)
O2 0.0297(14) 0.0305(11) 0.0272(11) 0.0025(8) -0.0142(10) -0.0013(9)
O3 0.0451(14) 0.0277(11) 0.0362(12) 0.0007(9) -0.0262(11) -0.0019(9)
O4 0.0287(13) 0.0294(11) 0.0342(12) -0.0028(9) -0.0090(10) 0.0004(10)
O1 0.0347(13) 0.0354(11) 0.0282(12) -0.0018(9) -0.0154(10) 0.0051(9)
N1 0.0303(19) 0.0291(13) 0.0268(15) 0.0048(10) -0.0104(14) -0.0016(12)
N2 0.0316(16) 0.0329(14) 0.0308(15) -0.0043(11) -0.0129(13) 0.0028(12)
C7 0.035(2) 0.0189(15) 0.0295(19) -0.0014(13) -0.0128(18) -0.0033(14)
C38 0.028(2) 0.0262(16) 0.0256(18) 0.0029(13) -0.0176(17) 0.0048(14)
C27 0.035(2) 0.0331(18) 0.0303(18) -0.0010(15) -0.0162(16) 0.0030(15)
C29 0.030(2) 0.0302(17) 0.038(2) 0.0069(14) -0.0059(17) 0.0007(15)
C1 0.033(2) 0.0312(17) 0.036(2) -0.0009(15) -0.0171(18) -0.0037(15)
C37 0.032(2) 0.0270(17) 0.0341(19) -0.0009(14) -0.0144(17) 0.0038(14)
C45 0.0260(19) 0.0267(16) 0.0244(17) 0.0060(13) -0.0081(15) -0.0066(14)
C30 0.034(2) 0.0381(18) 0.0317(19) 0.0024(15) -0.0151(16) 0.0028(16)
C39 0.037(2) 0.0256(17) 0.0264(17) 0.0030(14) -0.0170(15) 0.0012(15)
C13 0.036(2) 0.0328(17) 0.034(2) 0.0013(14) -0.0201(18) 0.0028(15)
C26 0.0222(18) 0.0253(16) 0.0282(18) -0.0036(13) -0.0108(15) 0.0047(13)
C32 0.033(2) 0.0188(15) 0.0285(18) -0.0034(13) -0.0166(16) -0.0004(14)
C12 0.028(2) 0.0318(17) 0.0246(18) -0.0004(13) -0.0114(16) -0.0009(14)
C35 0.026(2) 0.0301(17) 0.042(2) -0.0117(16) -0.0088(17) -0.0024(16)
C34 0.030(2) 0.0284(17) 0.040(2) -0.0094(15) -0.0191(18) 0.0064(14)
C31 0.030(2) 0.0293(17) 0.0317(18) -0.0009(14) -0.0141(16) -0.0010(14)
C33 0.030(2) 0.0252(16) 0.0312(18) -0.0040(13) -0.0140(17) 0.0002(14)
C41 0.058(3) 0.0285(19) 0.045(2) -0.0106(15) -0.028(2) 0.0085(18)
C46 0.028(2) 0.0314(18) 0.0300(18) 0.0060(13) -0.0122(16) -0.0015(15)
C28 0.034(2) 0.0314(18) 0.040(2) 0.0006(15) -0.0129(17) -0.0065(15)
C40 0.047(2) 0.0255(18) 0.041(2) 0.0005(15) -0.024(2) -0.0003(15)
B1 0.024(2) 0.0290(19) 0.027(2) -0.0005(15) -0.0118(18) 0.0018(15)
C18 0.062(3) 0.0269(17) 0.047(2) 0.0050(14) -0.0339(19) 0.0023(16)
C42 0.037(2) 0.042(2) 0.0367(19) -0.0065(16) -0.0120(17) 0.0116(17)
C47 0.034(2) 0.0406(19) 0.043(2) 0.0148(16) -0.0193(18) -0.0027(15)
C8 0.038(2) 0.0399(18) 0.029(2) 0.0033(15) -0.0144(17) -0.0106(16)
C48 0.045(2) 0.052(2) 0.035(2) 0.0149(17) -0.0260(18) -0.0144(18)
C43 0.032(2) 0.0331(18) 0.038(2) -0.0019(15) -0.0146(18) 0.0023(14)
C49 0.050(2) 0.047(2) 0.032(2) 0.0009(15) -0.0211(18) -0.0076(18)
C21 0.065(3) 0.0306(17) 0.044(2) -0.0041(15) -0.040(2) -0.0014(17)
C19 0.048(2) 0.0334(18) 0.041(2) 0.0018(14) -0.0199(18) -0.0052(16)
C11 0.033(2) 0.061(2) 0.033(2) 0.0013(16) -0.0166(18) -0.0024(17)
C50 0.036(2) 0.0372(18) 0.0357(19) -0.0001(15) -0.0191(17) 0.0021(15)
C15 0.042(2) 0.0480(19) 0.0243(18) 0.0011(14) -0.0130(17) -0.0017(17)
C16 0.038(2) 0.047(2) 0.036(2) -0.0036(15) -0.0044(17) -0.0076(16)
C20 0.059(2) 0.0326(18) 0.056(2) -0.0044(16) -0.037(2) -0.0084(17)
C36 0.035(2) 0.0277(18) 0.0349(19) -0.0016(14) -0.0082(18) -0.0054(15)
C23 0.058(3) 0.0399(19) 0.043(2) -0.0097(16) -0.0105(19) -0.0095(18)
C9 0.049(3) 0.068(2) 0.028(2) 0.0065(16) -0.0102(19) -0.0266(19)
C22 0.042(2) 0.0372(18) 0.048(2) -0.0043(16) -0.0167(18) -0.0092(16)
C25 0.042(2) 0.0285(18) 0.051(2) -0.0011(15) -0.0114(18) 0.0059(16)
C2 0.037(2) 0.054(2) 0.035(2) -0.0022(16) -0.0163(19) 0.0024(16)
C14 0.037(2) 0.050(2) 0.0294(19) 0.0110(15) -0.0130(17) -0.0004(17)
C3 0.046(3) 0.074(3) 0.035(2) 0.0069(18) -0.0118(19) -0.018(2)
C6 0.041(2) 0.0450(19) 0.044(2) 0.0000(16) -0.0254(19) 0.0011(17)
C4 0.052(3) 0.068(2) 0.049(3) 0.0263(19) -0.032(2) -0.015(2)
C17 0.043(2) 0.049(2) 0.040(2) -0.0126(15) -0.0125(18) 0.0147(17)
C5 0.046(3) 0.053(2) 0.070(3) 0.007(2) -0.034(2) 0.0006(18)
C24 0.058(3) 0.0326(19) 0.068(2) -0.0105(17) -0.014(2) 0.0027(17)
C10 0.036(2) 0.088(3) 0.042(2) -0.0003(19) -0.014(2) -0.022(2)

loop_
_atom_type_symbol
_atom_type_description
_atom_type_scat_dispersion_real
_atom_type_scat_dispersion_imag
_atom_type_scat_source
C C 0.0033 0.0016 'International Tables Vol C Tables 4.2.6.8 and 6.1.1.4'
H H 0.0000 0.0000 'International Tables Vol C Tables 4.2.6.8 and 6.1.1.4'
O O 0.0106 0.0060 'International Tables Vol C Tables 4.2.6.8 and 6.1.1.4'
N N 0.0061 0.0033 'International Tables Vol C Tables 4.2.6.8 and 6.1.1.4'
Al Al 0.0645 0.0514 'International Tables Vol C Tables 4.2.6.8 and 6.1.1.4'
B B 0.0013 0.0007 'International Tables Vol C Tables 4.2.6.8 and 6.1.1.4'

loop_
_geom_angle_atom_site_label_1
_geom_angle_atom_site_label_2
_geom_angle_atom_site_label_3
_geom_angle
_geom_angle_site_symmetry_1
_geom_angle_site_symmetry_3
_geom_angle_publ_flag
O1 Al1 O2 100.51(9) . . ?
O1 Al1 N1 168.60(10) . . ?
O2 Al1 N1 90.89(10) . . ?
O1 Al1 O4 92.29(8) . . ?
O2 Al1 O4 88.91(8) . . ?
N1 Al1 O4 87.77(9) . . ?
O1 Al1 O3 91.65(8) . . ?
O2 Al1 O3 87.89(8) . . ?
N1 Al1 O3 88.86(8) . . ?
O4 Al1 O3 175.32(9) . . ?
O1 Al1 N2 87.35(9) . . ?
O2 Al1 N2 171.81(10) . . ?
N1 Al1 N2 81.27(10) . . ?
O4 Al1 N2 93.12(8) . . ?
O3 Al1 N2 89.59(8) . . ?
C7 O2 Al1 129.37(17) . . ?
C21 O3 C18 106.79(19) . . ?
C21 O3 Al1 134.86(16) . . ?
C18 O3 Al1 115.89(15) . . ?
C25 O4 C22 108.3(2) . . ?
C25 O4 Al1 121.54(16) . . ?
C22 O4 Al1 125.14(16) . . ?
C1 O1 Al1 141.48(19) . . ?
C13 N1 C14 119.1(2) . . ?
C13 N1 Al1 125.19(19) . . ?
C14 N1 Al1 115.5(2) . . ?
C15 N2 C16 108.5(2) . . ?
C15 N2 C17 108.1(2) . . ?
C16 N2 C17 106.0(2) . . ?
C15 N2 Al1 107.81(17) . . ?
C16 N2 Al1 112.37(16) . . ?
C17 N2 Al1 113.83(17) . . ?
O2 C7 C8 119.5(3) . . ?
O2 C7 C12 122.2(3) . . ?
C8 C7 C12 118.3(3) . . ?
C43 C38 C39 114.4(2) . . ?
C43 C38 B1 121.6(2) . . ?
C39 C38 B1 124.0(3) . . ?
C28 C27 C26 123.4(3) . . ?
C28 C29 C30 118.8(3) . . ?
O1 C1 C2 123.3(3) . . ?
O1 C1 C6 118.0(3) . . ?
C2 C1 C6 118.6(3) . . ?
C36 C37 C32 123.5(3) . . ?
C46 C45 C50 114.5(2) . . ?
C46 C45 B1 125.1(2) . . ?
C50 C45 B1 120.4(2) . . ?
C29 C30 C31 120.0(3) . . ?
C40 C39 C38 123.3(3) . . ?
N1 C13 C12 125.0(3) . . ?
C27 C26 C31 114.3(2) . . ?
C27 C26 B1 125.2(2) . . ?
C31 C26 B1 120.4(2) . . ?
C33 C32 C37 114.4(3) . . ?
C33 C32 B1 125.2(2) . . ?
C37 C32 B1 120.3(2) . . ?
C11 C12 C7 119.6(3) . . ?
C11 C12 C13 118.5(3) . . ?
C7 C12 C13 121.8(3) . . ?
C36 C35 C34 119.0(3) . . ?
C35 C34 C33 120.2(3) . . ?
C30 C31 C26 123.4(3) . . ?
C34 C33 C32 123.0(3) . . ?
C40 C41 C42 119.4(3) . . ?
C45 C46 C47 122.7(3) . . ?
C29 C28 C27 120.0(3) . . ?
C41 C40 C39 120.0(3) . . ?
C32 B1 C26 112.2(2) . . ?
C32 B1 C45 108.5(2) . . ?
C26 B1 C45 110.8(2) . . ?
C32 B1 C38 108.8(2) . . ?
C26 B1 C38 107.5(2) . . ?
C45 B1 C38 109.0(2) . . ?
O3 C18 C19 106.3(2) . . ?
C41 C42 C43 119.6(3) . . ?
C48 C47 C46 120.7(3) . . ?
C9 C8 C7 120.5(3) . . ?
C47 C48 C49 118.5(3) . . ?
C42 C43 C38 123.3(3) . . ?
C48 C49 C50 120.1(3) . . ?
O3 C21 C20 104.4(2) . . ?
C18 C19 C20 105.2(2) . . ?
C10 C11 C12 120.8(3) . . ?
C49 C50 C45 123.4(3) . . ?
N2 C15 C14 109.2(2) . . ?
C21 C20 C19 102.7(3) . . ?
C35 C36 C37 119.8(3) . . ?
C22 C23 C24 102.0(3) . . ?
C8 C9 C10 121.4(3) . . ?
O4 C22 C23 105.2(2) . . ?
O4 C25 C24 105.4(2) . . ?
C1 C2 C3 120.6(3) . . ?
N1 C14 C15 106.6(2) . . ?
C4 C3 C2 119.9(3) . . ?
C5 C6 C1 120.0(3) . . ?
C5 C4 C3 119.4(3) . . ?
C4 C5 C6 121.5(3) . . ?
C23 C24 C25 103.3(2) . . ?
C11 C10 C9 119.4(3) . . ?
C64 O61 C61 110.2(8) . . ?
O61 C61 C62 102.3(11) . . ?
C63 C62 C61 107.2(12) . . ?
C62 C63 C64 96.1(9) . . ?
O61 C64 C63 107.3(9) . . ?

loop_
_geom_bond_atom_site_label_1
_geom_bond_atom_site_label_2
_geom_bond_distance
_geom_bond_site_symmetry_2
_geom_bond_publ_flag
Al1 O1 1.760(2) . ?
Al1 O2 1.813(2) . ?
Al1 N1 1.985(2) . ?
Al1 O4 2.0241(18) . ?
Al1 O3 2.0616(18) . ?
Al1 N2 2.122(2) . ?
O2 C7 1.326(3) . ?
O3 C21 1.458(3) . ?
O3 C18 1.473(3) . ?
O4 C25 1.468(3) . ?
O4 C22 1.473(3) . ?
O1 C1 1.334(3) . ?
N1 C13 1.292(3) . ?
N1 C14 1.470(3) . ?
N2 C15 1.490(3) . ?
N2 C16 1.491(3) . ?
N2 C17 1.495(3) . ?
C7 C8 1.398(4) . ?
C7 C12 1.415(4) . ?
C38 C43 1.400(4) . ?
C38 C39 1.400(4) . ?
C38 B1 1.652(4) . ?
C27 C28 1.387(4) . ?
C27 C26 1.395(4) . ?
C29 C28 1.379(4) . ?
C29 C30 1.380(4) . ?
C1 C2 1.382(4) . ?
C1 C6 1.395(4) . ?
C37 C36 1.382(4) . ?
C37 C32 1.408(4) . ?
C45 C46 1.390(4) . ?
C45 C50 1.402(4) . ?
C45 B1 1.650(4) . ?
C30 C31 1.384(4) . ?
C39 C40 1.387(4) . ?
C13 C12 1.435(4) . ?
C26 C31 1.399(4) . ?
C26 B1 1.644(4) . ?
C32 C33 1.396(4) . ?
C32 B1 1.641(4) . ?
C12 C11 1.400(4) . ?
C35 C36 1.380(4) . ?
C35 C34 1.384(4) . ?
C34 C33 1.388(4) . ?
C41 C40 1.372(4) . ?
C41 C42 1.379(4) . ?
C46 C47 1.391(4) . ?
C18 C19 1.517(4) . ?
C42 C43 1.391(4) . ?
C47 C48 1.371(4) . ?
C8 C9 1.367(4) . ?
C48 C49 1.377(4) . ?
C49 C50 1.379(4) . ?
C21 C20 1.499(4) . ?
C19 C20 1.522(4) . ?
C11 C10 1.366(4) . ?
C15 C14 1.506(4) . ?
C23 C22 1.496(4) . ?
C23 C24 1.512(4) . ?
C9 C10 1.388(4) . ?
C25 C24 1.513(4) . ?
C2 C3 1.397(4) . ?
C3 C4 1.375(5) . ?
C6 C5 1.373(4) . ?
C4 C5 1.372(5) . ?
O61 C64 1.403(9) . ?
O61 C61 1.446(15) . ?
C61 C62 1.519(2) . ?
C62 C63 1.519(2) . ?
C63 C64 1.520(2) . ?

loop_
_geom_torsion_atom_site_label_1
_geom_torsion_atom_site_label_2
_geom_torsion_atom_site_label_3
_geom_torsion_atom_site_label_4
_geom_torsion
_geom_torsion_site_symmetry_1
_geom_torsion_site_symmetry_2
_geom_torsion_site_symmetry_3
_geom_torsion_site_symmetry_4
_geom_torsion_publ_flag
O1 Al1 O2 C7 152.9(2) . . . . ?
N1 Al1 O2 C7 -27.2(2) . . . . ?
O4 Al1 O2 C7 -114.9(2) . . . . ?
O3 Al1 O2 C7 61.7(2) . . . . ?
N2 Al1 O2 C7 -10.5(7) . . . . ?
O1 Al1 O3 C21 160.7(2) . . . . ?
O2 Al1 O3 C21 -98.9(3) . . . . ?
N1 Al1 O3 C21 -7.9(3) . . . . ?
O4 Al1 O3 C21 -52.0(11) . . . . ?
N2 Al1 O3 C21 73.4(3) . . . . ?
O1 Al1 O3 C18 -39.9(2) . . . . ?
O2 Al1 O3 C18 60.5(2) . . . . ?
N1 Al1 O3 C18 151.5(2) . . . . ?
O4 Al1 O3 C18 107.4(10) . . . . ?
N2 Al1 O3 C18 -127.27(19) . . . . ?
O1 Al1 O4 C25 151.32(19) . . . . ?
O2 Al1 O4 C25 50.85(19) . . . . ?
N1 Al1 O4 C25 -40.1(2) . . . . ?
O3 Al1 O4 C25 4.0(11) . . . . ?
N2 Al1 O4 C25 -121.21(19) . . . . ?
O1 Al1 O4 C22 -0.5(2) . . . . ?
O2 Al1 O4 C22 -101.0(2) . . . . ?
N1 Al1 O4 C22 168.1(2) . . . . ?
O3 Al1 O4 C22 -147.8(10) . . . . ?
N2 Al1 O4 C22 86.9(2) . . . . ?
O2 Al1 O1 C1 -4.5(3) . . . . ?
N1 Al1 O1 C1 176.1(4) . . . . ?
O4 Al1 O1 C1 -93.8(3) . . . . ?
O3 Al1 O1 C1 83.7(3) . . . . ?
N2 Al1 O1 C1 173.2(3) . . . . ?
O1 Al1 N1 C13 -165.9(4) . . . . ?
O2 Al1 N1 C13 14.7(2) . . . . ?
O4 Al1 N1 C13 103.6(2) . . . . ?
O3 Al1 N1 C13 -73.2(2) . . . . ?
N2 Al1 N1 C13 -162.9(2) . . . . ?
O1 Al1 N1 C14 8.2(6) . . . . ?
O2 Al1 N1 C14 -171.27(18) . . . . ?
O4 Al1 N1 C14 -82.40(19) . . . . ?
O3 Al1 N1 C14 100.86(18) . . . . ?
N2 Al1 N1 C14 11.10(18) . . . . ?
O1 Al1 N2 C15 -164.56(17) . . . . ?
O2 Al1 N2 C15 -0.9(7) . . . . ?
N1 Al1 N2 C15 16.02(16) . . . . ?
O4 Al1 N2 C15 103.29(17) . . . . ?
O3 Al1 N2 C15 -72.89(17) . . . . ?
O1 Al1 N2 C16 75.88(19) . . . . ?
O2 Al1 N2 C16 -120.4(6) . . . . ?
N1 Al1 N2 C16 -103.54(19) . . . . ?
O4 Al1 N2 C16 -16.28(19) . . . . ?
O3 Al1 N2 C16 167.55(19) . . . . ?
O1 Al1 N2 C17 -44.68(19) . . . . ?
O2 Al1 N2 C17 119.0(6) . . . . ?
N1 Al1 N2 C17 135.90(19) . . . . ?
O4 Al1 N2 C17 -136.83(19) . . . . ?
O3 Al1 N2 C17 46.99(19) . . . . ?
Al1 O2 C7 C8 -154.16(19) . . . . ?
Al1 O2 C7 C12 26.6(3) . . . . ?
Al1 O1 C1 C2 32.2(4) . . . . ?
Al1 O1 C1 C6 -148.2(2) . . . . ?
C28 C29 C30 C31 0.9(4) . . . . ?
C43 C38 C39 C40 0.5(4) . . . . ?
B1 C38 C39 C40 178.6(2) . . . . ?
C14 N1 C13 C12 -176.0(2) . . . . ?
Al1 N1 C13 C12 -2.2(4) . . . . ?
C28 C27 C26 C31 0.4(4) . . . . ?
C28 C27 C26 B1 -176.6(3) . . . . ?
C36 C37 C32 C33 -1.9(4) . . . . ?
C36 C37 C32 B1 174.9(2) . . . . ?
O2 C7 C12 C11 178.4(2) . . . . ?
C8 C7 C12 C11 -0.9(4) . . . . ?
O2 C7 C12 C13 -5.1(4) . . . . ?
C8 C7 C12 C13 175.6(2) . . . . ?
N1 C13 C12 C11 170.4(3) . . . . ?
N1 C13 C12 C7 -6.2(4) . . . . ?
C36 C35 C34 C33 -1.8(4) . . . . ?
C29 C30 C31 C26 0.3(4) . . . . ?
C27 C26 C31 C30 -0.9(4) . . . . ?
B1 C26 C31 C30 176.3(3) . . . . ?
C35 C34 C33 C32 0.4(4) . . . . ?
C37 C32 C33 C34 1.3(4) . . . . ?
B1 C32 C33 C34 -175.2(2) . . . . ?
C50 C45 C46 C47 0.4(4) . . . . ?
B1 C45 C46 C47 -179.4(3) . . . . ?
C30 C29 C28 C27 -1.4(4) . . . . ?
C26 C27 C28 C29 0.7(4) . . . . ?
C42 C41 C40 C39 -0.1(4) . . . . ?
C38 C39 C40 C41 -0.5(4) . . . . ?
C33 C32 B1 C26 -21.0(3) . . . . ?
C37 C32 B1 C26 162.6(2) . . . . ?
C33 C32 B1 C45 -143.7(2) . . . . ?
C37 C32 B1 C45 39.9(3) . . . . ?
C33 C32 B1 C38 97.8(3) . . . . ?
C37 C32 B1 C38 -78.6(3) . . . . ?
C27 C26 B1 C32 -108.8(3) . . . . ?
C31 C26 B1 C32 74.3(3) . . . . ?
C27 C26 B1 C45 12.6(4) . . . . ?
C31 C26 B1 C45 -164.3(2) . . . . ?
C27 C26 B1 C38 131.6(3) . . . . ?
C31 C26 B1 C38 -45.3(3) . . . . ?
C46 C45 B1 C32 -129.8(3) . . . . ?
C50 C45 B1 C32 50.5(3) . . . . ?
C46 C45 B1 C26 106.7(3) . . . . ?
C50 C45 B1 C26 -73.1(3) . . . . ?
C46 C45 B1 C38 -11.5(4) . . . . ?
C50 C45 B1 C38 168.8(2) . . . . ?
C43 C38 B1 C32 -159.3(2) . . . . ?
C39 C38 B1 C32 22.8(3) . . . . ?
C43 C38 B1 C26 -37.6(3) . . . . ?
C39 C38 B1 C26 144.5(2) . . . . ?
C43 C38 B1 C45 82.6(3) . . . . ?
C39 C38 B1 C45 -95.3(3) . . . . ?
C21 O3 C18 C19 17.2(3) . . . . ?
Al1 O3 C18 C19 -147.66(19) . . . . ?
C40 C41 C42 C43 0.7(4) . . . . ?
C45 C46 C47 C48 -0.7(4) . . . . ?
O2 C7 C8 C9 -180.0(3) . . . . ?
C12 C7 C8 C9 -0.7(4) . . . . ?
C46 C47 C48 C49 0.5(4) . . . . ?
C41 C42 C43 C38 -0.7(4) . . . . ?
C39 C38 C43 C42 0.1(4) . . . . ?
B1 C38 C43 C42 -178.0(3) . . . . ?
C47 C48 C49 C50 0.0(4) . . . . ?
C18 O3 C21 C20 -35.0(3) . . . . ?
Al1 O3 C21 C20 125.7(2) . . . . ?
O3 C18 C19 C20 6.8(3) . . . . ?
C7 C12 C11 C10 1.6(4) . . . . ?
C13 C12 C11 C10 -175.1(3) . . . . ?
C48 C49 C50 C45 -0.3(5) . . . . ?
C46 C45 C50 C49 0.1(4) . . . . ?
B1 C45 C50 C49 179.9(3) . . . . ?
C16 N2 C15 C14 82.5(3) . . . . ?
C17 N2 C15 C14 -163.0(2) . . . . ?
Al1 N2 C15 C14 -39.5(3) . . . . ?
O3 C21 C20 C19 38.2(3) . . . . ?
C18 C19 C20 C21 -27.3(3) . . . . ?
C34 C35 C36 C37 1.3(4) . . . . ?
C32 C37 C36 C35 0.6(4) . . . . ?
C7 C8 C9 C10 1.7(5) . . . . ?
C25 O4 C22 C23 -18.8(3) . . . . ?
Al1 O4 C22 C23 136.1(2) . . . . ?
C24 C23 C22 O4 35.8(3) . . . . ?
C22 O4 C25 C24 -6.0(3) . . . . ?
Al1 O4 C25 C24 -161.99(18) . . . . ?
O1 C1 C2 C3 178.9(3) . . . . ?
C6 C1 C2 C3 -0.7(4) . . . . ?
C13 N1 C14 C15 139.1(3) . . . . ?
Al1 N1 C14 C15 -35.3(3) . . . . ?
N2 C15 C14 N1 48.3(3) . . . . ?
C1 C2 C3 C4 1.1(5) . . . . ?
O1 C1 C6 C5 -179.7(3) . . . . ?
C2 C1 C6 C5 -0.1(4) . . . . ?
C2 C3 C4 C5 -0.7(5) . . . . ?
C3 C4 C5 C6 -0.2(5) . . . . ?
C1 C6 C5 C4 0.6(5) . . . . ?
C22 C23 C24 C25 -39.0(3) . . . . ?
O4 C25 C24 C23 28.1(3) . . . . ?
C12 C11 C10 C9 -0.6(5) . . . . ?
C8 C9 C10 C11 -1.0(5) . . . . ?
C64 O61 C61 C62 -1.7(13) . . . . ?
O61 C61 C62 C63 -24.2(15) . . . . ?
C61 C62 C63 C64 37.7(14) . . . . ?
C61 O61 C64 C63 27.0(11) . . . . ?
C62 C63 C64 O61 -38.9(12) . . . . ?
